data_1502264
loop_
_publ_author_name
'Zhang, Xiangdong'
'Ye, Junwei'
'Wang, Suning'
'Gong, Weitao'
'Lin, Yuan'
'Ning, Guiling'

_publ_section_title
;
 Heterocyclic radical mediated synthesis and fluorescence properties of
 conjugated polyene ketones.
;
_journal_issue 14
_journal_name_full 'Organic letters'
_journal_page_first 3608
_journal_page_last 3611
_journal_paper_doi 10.1021/ol201207b
_journal_volume 13
_journal_year 2011
_chemical_formula_sum 'C70 H50 O2'
_chemical_formula_weight 923.10
_chemical_name_systematic
; 
 ? 
;
_space_group_IT_number 14
_symmetry_cell_setting monoclinic
_symmetry_space_group_name_Hall '-P 2ybc'
_symmetry_space_group_name_H-M 'P 1 21/c 1'
_atom_sites_solution_hydrogens geom
_atom_sites_solution_primary direct
_atom_sites_solution_secondary difmap
_audit_creation_method SHELXL-97
_cell_angle_alpha 90.00
_cell_angle_beta 93.811(11)
_cell_angle_gamma 90.00
_cell_formula_units_Z 4
_cell_length_a 14.327(4)
_cell_length_b 20.050(4)
_cell_length_c 18.357(4)
_cell_measurement_reflns_used 9067
_cell_measurement_temperature 275(2)
_cell_measurement_theta_max 25.01
_cell_measurement_theta_min 2.02
_cell_volume 5262(2)
_computing_cell_refinement 'SAINT (Bruker, 1997)'
_computing_data_collection 'SMART (Bruker, 1997)'
_computing_data_reduction SAINT
_computing_molecular_graphics SHELXTL
_computing_publication_material SHELXTL
_computing_structure_refinement SHELXTL
_computing_structure_solution 'SHELXTL (Bruker, 1997)'
_diffrn_ambient_temperature 275(2)
_diffrn_detector_area_resol_mean 'Bruker SMART CCD area-detector'
_diffrn_measured_fraction_theta_full 0.978
_diffrn_measured_fraction_theta_max 0.978
_diffrn_measurement_device_type 'CCD area detector'
_diffrn_measurement_method '\f and \w scans'
_diffrn_radiation_monochromator graphite
_diffrn_radiation_source 'fine-focus sealed tube'
_diffrn_radiation_type MoK\a
_diffrn_radiation_wavelength 0.71073
_diffrn_reflns_av_R_equivalents 0.0700
_diffrn_reflns_av_sigmaI/netI 0.0834
_diffrn_reflns_limit_h_max 17
_diffrn_reflns_limit_h_min -17
_diffrn_reflns_limit_k_max 23
_diffrn_reflns_limit_k_min -23
_diffrn_reflns_limit_l_max 21
_diffrn_reflns_limit_l_min -18
_diffrn_reflns_number 33545
_diffrn_reflns_theta_full 25.01
_diffrn_reflns_theta_max 25.01
_diffrn_reflns_theta_min 2.02
_diffrn_standards_number 0
_exptl_absorpt_coefficient_mu 0.069
_exptl_absorpt_correction_T_max 0.9884
_exptl_absorpt_correction_T_min 0.9851
_exptl_absorpt_correction_type empirical
_exptl_absorpt_process_details '(SADABS; Sheldrick, 1996)'
_exptl_crystal_colour yellow
_exptl_crystal_density_diffrn 1.165
_exptl_crystal_density_method 'not measured'
_exptl_crystal_description block
_exptl_crystal_F_000 1944
_exptl_crystal_size_max 0.22
_exptl_crystal_size_mid 0.20
_exptl_crystal_size_min 0.17
_refine_diff_density_max 0.020
_refine_diff_density_min -0.008
_refine_diff_density_rms 0.002
_refine_ls_extinction_coef 0
_refine_ls_extinction_method none
_refine_ls_goodness_of_fit_ref 0.842
_refine_ls_hydrogen_treatment constr
_refine_ls_matrix_type full
_refine_ls_number_parameters 651
_refine_ls_number_reflns 9067
_refine_ls_number_restraints 0
_refine_ls_restrained_S_all 0.842
_refine_ls_R_factor_all 0.1535
_refine_ls_R_factor_gt 0.0901
_refine_ls_shift/su_max 0.090
_refine_ls_shift/su_mean 0.002
_refine_ls_structure_factor_coef Fsqd
_refine_ls_weighting_details 'calc w=1/[\s^2^(Fo^2^)+(0.1700P)^2^+0.0078P] where P=(Fo^2^+2Fc^2^)/3'
_refine_ls_weighting_scheme calc
_refine_ls_wR_factor_gt 0.2472
_refine_ls_wR_factor_ref 0.3082
_reflns_number_gt 4821
_reflns_number_total 9067
_reflns_threshold_expression >2sigma(I)
_cod_data_source_file ol201207b_si_002.cif
_cod_data_source_block 6c
_cod_depositor_comments
;
The following automatic conversions were performed:

'_symmetry_cell_setting' value 'Monoclinic' changed to 'monoclinic'
according to /home/saulius/struct/CIF-dictionaries/cif_core.dic
dictionary named 'cif_core.dic' version 2.4.1 from 2010-06-29.

Automatic conversion script
Id: cif_fix_values 1715 2011-07-08 13:25:40Z adriana 
;
_cod_original_sg_symbol_H-M P21/c
_cod_database_code 1502264

loop_
_symmetry_equiv_pos_as_xyz
'x, y, z'
'-x, y+1/2, -z+1/2'
'-x, -y, -z'
'x, -y-1/2, z-1/2'

loop_
_atom_site_label
_atom_site_type_symbol
_atom_site_fract_x
_atom_site_fract_y
_atom_site_fract_z
_atom_site_U_iso_or_equiv
_atom_site_adp_type
_atom_site_occupancy
_atom_site_symmetry_multiplicity
_atom_site_calc_flag
_atom_site_refinement_flags
C1 C 1.1648(3) 0.2046(2) 0.8159(2) 0.0839(17) Uani 1 1 d .
C2 C 1.1841(3) 0.1732(2) 0.7433(2) 0.0814(17) Uani 1 1 d .
C3 C 1.1191(3) 0.1326(2) 0.7107(2) 0.0826(17) Uani 1 1 d .
C4 C 1.0364(3) 0.11099(19) 0.7504(2) 0.0816(16) Uani 1 1 d .
C5 C 0.9479(3) 0.1226(2) 0.7229(2) 0.0826(17) Uani 1 1 d .
C6 C 0.8650(3) 0.08940(19) 0.7524(2) 0.0806(16) Uani 1 1 d .
C7 C 0.7851(3) 0.1210(2) 0.7645(2) 0.0852(17) Uani 1 1 d .
C8 C 0.6968(3) 0.0783(2) 0.7715(3) 0.0969(18) Uani 1 1 d .
C9 C 0.6509(3) 0.0786(2) 0.8309(3) 0.0996(18) Uani 1 1 d .
C10 C 0.6853(3) 0.1199(2) 0.8951(3) 0.0972(18) Uani 1 1 d .
C11 C 1.2261(3) 0.1874(2) 0.8815(2) 0.0870(17) Uani 1 1 d .
C12 C 1.2108(4) 0.2177(3) 0.9478(3) 0.121(2) Uani 1 1 d .
H12A H 1.1637 0.2494 0.9498 0.145 Uiso 1 1 calc R
C13 C 1.2640(5) 0.2019(3) 1.0103(3) 0.138(3) Uani 1 1 d .
H13A H 1.2538 0.2239 1.0537 0.165 Uiso 1 1 calc R
C14 C 1.3313(4) 0.1543(3) 1.0094(3) 0.123(2) Uani 1 1 d .
H14A H 1.3668 0.1433 1.0520 0.148 Uiso 1 1 calc R
C15 C 1.3463(4) 0.1228(3) 0.9455(3) 0.116(2) Uani 1 1 d .
H15A H 1.3919 0.0898 0.9446 0.139 Uiso 1 1 calc R
C16 C 1.2941(3) 0.1393(2) 0.8816(3) 0.0976(18) Uani 1 1 d .
H16A H 1.3054 0.1175 0.8384 0.117 Uiso 1 1 calc R
C17 C 1.2740(3) 0.1944(2) 0.7141(2) 0.0884(17) Uani 1 1 d .
C18 C 1.3046(3) 0.2597(2) 0.7246(3) 0.0981(18) Uani 1 1 d .
H18A H 1.2683 0.2894 0.7494 0.118 Uiso 1 1 calc R
C19 C 1.3871(4) 0.2810(3) 0.6994(3) 0.115(2) Uani 1 1 d .
H19A H 1.4065 0.3248 0.7075 0.138 Uiso 1 1 calc R
C20 C 1.4408(4) 0.2385(4) 0.6626(3) 0.120(2) Uani 1 1 d .
H20A H 1.4964 0.2534 0.6448 0.144 Uiso 1 1 calc R
C21 C 1.4127(4) 0.1733(3) 0.6516(3) 0.118(2) Uani 1 1 d .
H21A H 1.4499 0.1442 0.6268 0.141 Uiso 1 1 calc R
C22 C 1.3300(3) 0.1510(3) 0.6771(3) 0.1011(18) Uani 1 1 d .
H22A H 1.3116 0.1069 0.6695 0.121 Uiso 1 1 calc R
C23 C 1.1257(3) 0.1022(2) 0.6364(2) 0.0944(18) Uani 1 1 d .
C24 C 1.1409(4) 0.1397(3) 0.5751(3) 0.118(2) Uani 1 1 d .
H24A H 1.1450 0.1859 0.5788 0.142 Uiso 1 1 calc R
C25 C 1.1500(6) 0.1094(4) 0.5089(3) 0.155(3) Uani 1 1 d .
H25A H 1.1611 0.1354 0.4685 0.186 Uiso 1 1 calc R
C26 C 1.1431(7) 0.0429(5) 0.5014(4) 0.170(3) Uani 1 1 d .
H26A H 1.1530 0.0230 0.4568 0.204 Uiso 1 1 calc R
C27 C 1.1221(6) 0.0052(4) 0.5583(4) 0.148(3) Uani 1 1 d .
H27A H 1.1133 -0.0405 0.5525 0.177 Uiso 1 1 calc R
C28 C 1.1135(4) 0.0350(3) 0.6269(3) 0.118(2) Uani 1 1 d .
H28A H 1.0993 0.0086 0.6663 0.142 Uiso 1 1 calc R
C29 C 1.0590(3) 0.0766(2) 0.8217(2) 0.0857(17) Uani 1 1 d .
C30 C 1.0212(3) 0.0971(3) 0.8852(2) 0.1000(18) Uani 1 1 d .
H30A H 0.9768 0.1310 0.8832 0.120 Uiso 1 1 calc R
C31 C 1.0481(4) 0.0683(3) 0.9516(3) 0.118(2) Uani 1 1 d .
H31A H 1.0234 0.0841 0.9939 0.141 Uiso 1 1 calc R
C32 C 1.1102(4) 0.0172(4) 0.9557(4) 0.132(2) Uani 1 1 d .
H32A H 1.1275 -0.0025 1.0004 0.158 Uiso 1 1 calc R
C33 C 1.1467(4) -0.0047(3) 0.8941(4) 0.133(2) Uani 1 1 d .
H33A H 1.1883 -0.0404 0.8964 0.159 Uiso 1 1 calc R
C34 C 1.1227(3) 0.0253(3) 0.8272(3) 0.109(2) Uani 1 1 d .
H34A H 1.1502 0.0104 0.7857 0.131 Uiso 1 1 calc R
C35 C 0.9295(3) 0.1645(2) 0.6556(2) 0.0897(17) Uani 1 1 d .
C36 C 0.9644(3) 0.2279(2) 0.6521(3) 0.1081(19) Uani 1 1 d .
H36A H 0.9983 0.2456 0.6925 0.130 Uiso 1 1 calc R
C37 C 0.9501(5) 0.2659(3) 0.5900(4) 0.139(3) Uani 1 1 d .
H37A H 0.9745 0.3089 0.5889 0.167 Uiso 1 1 calc R
C38 C 0.9004(5) 0.2411(4) 0.5298(4) 0.145(3) Uani 1 1 d .
H38A H 0.8917 0.2664 0.4875 0.174 Uiso 1 1 calc R
C39 C 0.8636(5) 0.1779(4) 0.5330(3) 0.136(2) Uani 1 1 d .
H39A H 0.8297 0.1604 0.4925 0.163 Uiso 1 1 calc R
C40 C 0.8767(4) 0.1402(3) 0.5960(3) 0.1049(19) Uani 1 1 d .
H40A H 0.8496 0.0981 0.5981 0.126 Uiso 1 1 calc R
C41 C 0.8740(3) 0.0155(2) 0.7626(2) 0.0841(17) Uani 1 1 d .
C42 C 0.8519(3) -0.0140(2) 0.8274(3) 0.0911(17) Uani 1 1 d .
H42A H 0.8309 0.0122 0.8648 0.109 Uiso 1 1 calc R
C43 C 0.8609(4) -0.0823(2) 0.8369(3) 0.1061(19) Uani 1 1 d .
H43A H 0.8466 -0.1017 0.8808 0.127 Uiso 1 1 calc R
C44 C 0.8906(4) -0.1212(3) 0.7819(4) 0.117(2) Uani 1 1 d .
H44A H 0.8953 -0.1672 0.7880 0.140 Uiso 1 1 calc R
C45 C 0.9134(4) -0.0924(3) 0.7182(4) 0.113(2) Uani 1 1 d .
H45A H 0.9343 -0.1188 0.6809 0.135 Uiso 1 1 calc R
C46 C 0.9055(3) -0.0244(2) 0.7087(3) 0.0991(18) Uani 1 1 d .
H46A H 0.9217 -0.0053 0.6651 0.119 Uiso 1 1 calc R
C47 C 0.7760(3) 0.1946(2) 0.7679(3) 0.0923(17) Uani 1 1 d .
C48 C 0.6957(4) 0.2264(3) 0.7414(3) 0.120(2) Uani 1 1 d .
H48A H 0.6460 0.2011 0.7214 0.143 Uiso 1 1 calc R
C49 C 0.6867(5) 0.2945(3) 0.7436(5) 0.152(3) Uani 1 1 d .
H49A H 0.6327 0.3149 0.7234 0.182 Uiso 1 1 calc R
C50 C 0.7578(6) 0.3323(3) 0.7757(5) 0.165(3) Uani 1 1 d .
H50A H 0.7513 0.3783 0.7790 0.198 Uiso 1 1 calc R
C51 C 0.8381(5) 0.3021(3) 0.8028(4) 0.137(2) Uani 1 1 d .
H51A H 0.8872 0.3278 0.8233 0.165 Uiso 1 1 calc R
C52 C 0.8468(4) 0.2341(2) 0.7998(3) 0.111(2) Uani 1 1 d .
H52A H 0.9012 0.2141 0.8197 0.133 Uiso 1 1 calc R
C53 C 0.6690(3) 0.0370(3) 0.7042(3) 0.105(2) Uani 1 1 d .
C54 C 0.6573(4) -0.0333(3) 0.7113(4) 0.121(2) Uani 1 1 d .
H54A H 0.6642 -0.0535 0.7569 0.145 Uiso 1 1 calc R
C55 C 0.6361(6) -0.0698(4) 0.6515(5) 0.150(3) Uani 1 1 d .
H55A H 0.6319 -0.1160 0.6554 0.180 Uiso 1 1 calc R
C56 C 0.6199(7) -0.0389(6) 0.5814(6) 0.182(4) Uani 1 1 d .
H56A H 0.5994 -0.0641 0.5410 0.219 Uiso 1 1 calc R
C57 C 0.6340(5) 0.0247(5) 0.5750(4) 0.151(3) Uani 1 1 d .
H57A H 0.6280 0.0442 0.5290 0.181 Uiso 1 1 calc R
C58 C 0.6590(4) 0.0662(4) 0.6387(3) 0.132(2) Uani 1 1 d .
H58A H 0.6677 0.1119 0.6338 0.159 Uiso 1 1 calc R
C59 C 0.6285(4) 0.1726(3) 0.9222(3) 0.113(2) Uani 1 1 d .
C60 C 0.5545(5) 0.1975(3) 0.8822(4) 0.137(2) Uani 1 1 d .
H60A H 0.5355 0.1776 0.8379 0.164 Uiso 1 1 calc R
C61 C 0.5050(6) 0.2537(4) 0.9065(5) 0.169(3) Uani 1 1 d .
H61A H 0.4530 0.2697 0.8789 0.203 Uiso 1 1 calc R
C62 C 0.5336(8) 0.2835(5) 0.9695(6) 0.185(4) Uani 1 1 d .
H62A H 0.5021 0.3210 0.9850 0.222 Uiso 1 1 calc R
C63 C 0.6093(7) 0.2592(5) 1.0112(6) 0.176(3) Uani 1 1 d .
H63A H 0.6290 0.2812 1.0541 0.212 Uiso 1 1 calc R
C64 C 0.6569(5) 0.2025(3) 0.9909(4) 0.142(3) Uani 1 1 d .
H64 H 0.7055 0.1847 1.0208 0.171 Uiso 1 1 calc R
C65 C 0.5649(3) 0.0370(2) 0.8391(3) 0.1018(19) Uani 1 1 d .
C66 C 0.5616(4) -0.0023(3) 0.9002(3) 0.116(2) Uani 1 1 d .
H66A H 0.6106 -0.0016 0.9361 0.139 Uiso 1 1 calc R
C67 C 0.4867(4) -0.0421(3) 0.9078(4) 0.125(2) Uani 1 1 d .
H67A H 0.4859 -0.0695 0.9486 0.150 Uiso 1 1 calc R
C68 C 0.4123(4) -0.0432(3) 0.8574(4) 0.117(2) Uani 1 1 d .
H68A H 0.3618 -0.0712 0.8639 0.140 Uiso 1 1 calc R
C69 C 0.4122(4) -0.0034(3) 0.7980(4) 0.119(2) Uani 1 1 d .
H69A H 0.3609 -0.0031 0.7642 0.143 Uiso 1 1 calc R
C70 C 0.4884(4) 0.0370(3) 0.7875(3) 0.114(2) Uani 1 1 d .
H70A H 0.4888 0.0640 0.7464 0.137 Uiso 1 1 calc R
O1 O 1.0996(2) 0.24279(15) 0.81943(17) 0.0980(16) Uani 1 1 d .
O2 O 0.7592(3) 0.1049(2) 0.9301(2) 0.1429(19) Uani 1 1 d .

loop_
_atom_site_aniso_label
_atom_site_aniso_U_11
_atom_site_aniso_U_22
_atom_site_aniso_U_33
_atom_site_aniso_U_23
_atom_site_aniso_U_13
_atom_site_aniso_U_12
C1 0.082(3) 0.082(3) 0.088(3) -0.002(2) 0.005(2) -0.004(2)
C2 0.076(3) 0.088(3) 0.080(3) 0.0087(19) 0.0041(19) -0.0024(18)
C3 0.082(3) 0.090(3) 0.076(3) 0.0036(19) 0.0045(19) -0.0034(19)
C4 0.086(3) 0.080(3) 0.079(3) 0.0008(18) 0.0030(19) -0.0056(18)
C5 0.083(3) 0.085(3) 0.078(3) 0.0025(19) 0.0003(19) -0.0061(18)
C6 0.084(3) 0.085(3) 0.072(3) 0.0058(18) -0.0014(18) -0.0061(19)
C7 0.081(3) 0.089(3) 0.085(3) 0.015(2) 0.0003(19) -0.0025(19)
C8 0.103(3) 0.090(3) 0.098(3) 0.019(2) 0.007(3) 0.011(2)
C9 0.098(3) 0.094(3) 0.106(4) -0.003(2) 0.002(3) 0.010(2)
C10 0.085(3) 0.107(3) 0.100(3) -0.012(3) 0.006(2) -0.005(2)
C11 0.090(3) 0.090(3) 0.080(3) -0.007(2) -0.003(2) 0.002(2)
C12 0.136(4) 0.122(4) 0.101(4) -0.023(3) -0.014(3) 0.037(3)
C13 0.163(5) 0.155(5) 0.091(4) -0.034(3) -0.023(4) 0.046(4)
C14 0.133(4) 0.143(5) 0.090(4) -0.016(3) -0.017(3) 0.025(4)
C15 0.115(4) 0.132(4) 0.099(4) -0.008(3) -0.008(3) 0.030(3)
C16 0.099(3) 0.112(3) 0.080(3) -0.007(2) -0.003(2) 0.017(2)
C17 0.080(3) 0.102(3) 0.082(3) 0.012(2) -0.001(2) -0.002(2)
C18 0.090(3) 0.105(3) 0.100(3) 0.006(2) 0.004(2) -0.011(2)
C19 0.100(4) 0.126(4) 0.119(4) 0.012(3) 0.002(3) -0.025(3)
C20 0.089(3) 0.155(5) 0.115(4) 0.035(4) 0.005(3) -0.019(3)
C21 0.090(3) 0.158(5) 0.105(4) 0.020(3) 0.016(3) 0.021(3)
C22 0.093(3) 0.113(3) 0.098(3) 0.013(3) 0.014(2) 0.006(2)
C23 0.098(3) 0.102(3) 0.084(3) -0.005(2) 0.010(2) -0.014(2)
C24 0.151(5) 0.121(4) 0.082(4) -0.003(3) 0.012(3) -0.027(3)
C25 0.228(8) 0.154(6) 0.085(4) -0.005(4) 0.032(4) -0.023(5)
C26 0.246(9) 0.169(7) 0.097(5) -0.038(5) 0.032(5) -0.033(6)
C27 0.202(7) 0.125(5) 0.118(5) -0.034(4) 0.024(5) -0.024(4)
C28 0.137(4) 0.115(4) 0.103(4) -0.011(3) 0.023(3) -0.016(3)
C29 0.079(3) 0.095(3) 0.083(3) 0.007(2) 0.003(2) -0.010(2)
C30 0.101(3) 0.116(4) 0.083(3) 0.006(2) 0.005(2) -0.005(2)
C31 0.118(4) 0.151(5) 0.083(3) 0.018(3) 0.005(3) -0.013(4)
C32 0.114(4) 0.173(6) 0.106(4) 0.049(4) -0.007(3) -0.019(4)
C33 0.108(4) 0.150(5) 0.140(5) 0.058(4) 0.005(4) 0.020(3)
C34 0.100(3) 0.119(4) 0.109(4) 0.022(3) 0.013(3) 0.015(3)
C35 0.085(3) 0.099(3) 0.084(3) 0.013(2) -0.003(2) -0.006(2)
C36 0.107(3) 0.102(3) 0.113(4) 0.026(3) -0.013(3) -0.017(3)
C37 0.146(5) 0.124(4) 0.142(5) 0.052(4) -0.023(4) -0.032(4)
C38 0.163(6) 0.156(6) 0.115(5) 0.049(4) -0.009(4) -0.020(5)
C39 0.143(5) 0.167(6) 0.094(4) 0.016(4) -0.020(3) -0.010(4)
C40 0.110(4) 0.113(4) 0.090(3) 0.012(3) -0.008(3) -0.012(3)
C41 0.081(3) 0.083(3) 0.087(3) 0.002(2) 0.000(2) -0.0049(18)
C42 0.091(3) 0.085(3) 0.096(3) 0.006(2) -0.004(2) 0.000(2)
C43 0.111(4) 0.090(3) 0.116(4) 0.016(3) -0.007(3) -0.005(2)
C44 0.119(4) 0.084(3) 0.143(5) 0.004(3) -0.018(3) 0.003(3)
C45 0.104(4) 0.102(4) 0.130(5) -0.023(3) -0.009(3) 0.005(3)
C46 0.097(3) 0.098(3) 0.101(3) -0.008(2) 0.002(2) -0.003(2)
C47 0.082(3) 0.096(3) 0.098(3) 0.007(2) -0.001(2) 0.002(2)
C48 0.102(4) 0.103(4) 0.149(5) 0.014(3) -0.022(3) 0.009(3)
C49 0.130(5) 0.107(4) 0.212(8) 0.014(4) -0.033(5) 0.017(4)
C50 0.164(6) 0.089(4) 0.236(9) -0.003(4) -0.026(6) 0.021(4)
C51 0.125(4) 0.105(4) 0.178(6) -0.024(4) -0.018(4) 0.005(3)
C52 0.103(3) 0.095(3) 0.132(4) -0.008(3) -0.006(3) 0.012(2)
C53 0.094(3) 0.117(4) 0.105(4) -0.026(3) 0.018(3) -0.022(2)
C54 0.123(4) 0.108(4) 0.131(5) -0.013(3) 0.002(3) -0.020(3)
C55 0.183(7) 0.126(5) 0.144(6) -0.013(5) 0.025(5) -0.025(4)
C56 0.192(8) 0.193(9) 0.162(8) -0.053(7) 0.012(6) -0.059(7)
C57 0.163(6) 0.186(7) 0.104(5) -0.007(5) 0.005(4) -0.034(5)
C58 0.114(4) 0.185(6) 0.095(4) 0.006(4) -0.011(3) -0.026(4)
C59 0.115(4) 0.106(4) 0.120(4) 0.001(3) 0.026(3) 0.008(3)
C60 0.138(5) 0.123(4) 0.150(5) -0.016(4) 0.010(4) 0.017(4)
C61 0.185(7) 0.138(5) 0.185(8) -0.037(5) 0.020(6) 0.039(5)
C62 0.197(9) 0.154(7) 0.207(10) -0.056(7) 0.040(8) 0.027(6)
C63 0.179(8) 0.177(7) 0.175(8) -0.073(6) 0.033(6) -0.008(6)
C64 0.155(5) 0.149(5) 0.124(5) -0.053(4) 0.018(4) -0.009(4)
C65 0.078(3) 0.102(3) 0.125(4) 0.003(3) 0.007(3) 0.004(2)
C66 0.100(4) 0.111(4) 0.136(5) 0.015(3) 0.002(3) -0.001(3)
C67 0.110(4) 0.114(4) 0.152(5) 0.017(3) 0.012(4) -0.005(3)
C68 0.096(4) 0.106(4) 0.149(5) 0.001(3) 0.020(3) -0.012(3)
C69 0.086(3) 0.126(4) 0.146(5) 0.002(4) 0.007(3) -0.003(3)
C70 0.098(3) 0.109(4) 0.136(5) 0.020(3) 0.010(3) 0.003(3)
O1 0.097(2) 0.094(2) 0.103(3) -0.0037(15) 0.0037(16) 0.0131(16)
O2 0.127(3) 0.178(4) 0.120(3) -0.023(3) -0.018(2) 0.019(3)

loop_
_atom_type_symbol
_atom_type_description
_atom_type_scat_dispersion_real
_atom_type_scat_dispersion_imag
_atom_type_scat_source
C C 0.0033 0.0016 'International Tables Vol C Tables 4.2.6.8 and 6.1.1.4'
H H 0.0000 0.0000 'International Tables Vol C Tables 4.2.6.8 and 6.1.1.4'
O O 0.0106 0.0060 'International Tables Vol C Tables 4.2.6.8 and 6.1.1.4'

loop_
_geom_angle_atom_site_label_1
_geom_angle_atom_site_label_2
_geom_angle_atom_site_label_3
_geom_angle
O1 C1 C11 121.3(4)
O1 C1 C2 119.7(4)
C11 C1 C2 119.0(4)
C3 C2 C17 126.9(4)
C3 C2 C1 118.7(3)
C17 C2 C1 114.3(4)
C2 C3 C4 120.3(4)
C2 C3 C23 124.5(4)
C4 C3 C23 115.1(3)
C5 C4 C3 121.4(4)
C5 C4 C29 123.3(3)
C3 C4 C29 115.3(3)
C4 C5 C6 122.4(4)
C4 C5 C35 120.8(3)
C6 C5 C35 116.5(3)
C7 C6 C5 124.0(4)
C7 C6 C41 121.0(3)
C5 C6 C41 114.9(3)
C6 C7 C47 123.7(4)
C6 C7 C8 117.9(4)
C47 C7 C8 118.3(4)
C9 C8 C53 124.1(4)
C9 C8 C7 121.9(5)
C53 C8 C7 114.0(4)
C8 C9 C10 119.9(4)
C8 C9 C65 122.8(5)
C10 C9 C65 117.2(4)
O2 C10 C59 118.7(5)
O2 C10 C9 120.0(4)
C59 C10 C9 120.9(5)
C16 C11 C12 117.3(4)
C16 C11 C1 123.1(4)
C12 C11 C1 119.4(4)
C13 C12 C11 121.4(5)
C13 C12 H12A 119.3
C11 C12 H12A 119.3
C14 C13 C12 120.5(5)
C14 C13 H13A 119.7
C12 C13 H13A 119.7
C13 C14 C15 119.3(5)
C13 C14 H14A 120.4
C15 C14 H14A 120.4
C14 C15 C16 120.6(5)
C14 C15 H15A 119.7
C16 C15 H15A 119.7
C11 C16 C15 120.8(4)
C11 C16 H16A 119.6
C15 C16 H16A 119.6
C18 C17 C22 118.0(4)
C18 C17 C2 119.4(4)
C22 C17 C2 122.6(4)
C19 C18 C17 121.3(5)
C19 C18 H18A 119.4
C17 C18 H18A 119.4
C20 C19 C18 120.3(5)
C20 C19 H19A 119.8
C18 C19 H19A 119.8
C19 C20 C21 119.8(5)
C19 C20 H20A 120.1
C21 C20 H20A 120.1
C22 C21 C20 120.5(5)
C22 C21 H21A 119.7
C20 C21 H21A 119.7
C21 C22 C17 120.0(5)
C21 C22 H22A 120.0
C17 C22 H22A 120.0
C28 C23 C24 117.2(5)
C28 C23 C3 120.0(4)
C24 C23 C3 122.8(4)
C25 C24 C23 120.6(6)
C25 C24 H24A 119.7
C23 C24 H24A 119.7
C26 C25 C24 121.3(6)
C26 C25 H25A 119.3
C24 C25 H25A 119.3
C27 C26 C25 119.9(6)
C27 C26 H26A 120.1
C25 C26 H26A 120.1
C26 C27 C28 119.7(6)
C26 C27 H27A 120.1
C28 C27 H27A 120.1
C23 C28 C27 121.0(6)
C23 C28 H28A 119.5
C27 C28 H28A 119.5
C34 C29 C30 117.2(4)
C34 C29 C4 121.0(4)
C30 C29 C4 121.7(4)
C31 C30 C29 121.3(5)
C31 C30 H30A 119.4
C29 C30 H30A 119.4
C32 C31 C30 120.5(5)
C32 C31 H31A 119.7
C30 C31 H31A 119.7
C33 C32 C31 119.3(5)
C33 C32 H32A 120.4
C31 C32 H32A 120.4
C32 C33 C34 120.8(6)
C32 C33 H33A 119.6
C34 C33 H33A 119.6
C29 C34 C33 120.9(5)
C29 C34 H34A 119.6
C33 C34 H34A 119.6
C36 C35 C40 118.3(4)
C36 C35 C5 120.9(4)
C40 C35 C5 120.8(4)
C35 C36 C37 121.2(5)
C35 C36 H36A 119.4
C37 C36 H36A 119.4
C38 C37 C36 120.5(6)
C38 C37 H37A 119.7
C36 C37 H37A 119.7
C37 C38 C39 118.8(5)
C37 C38 H38A 120.6
C39 C38 H38A 120.6
C38 C39 C40 120.5(6)
C38 C39 H39A 119.7
C40 C39 H39A 119.7
C35 C40 C39 120.5(5)
C35 C40 H40A 119.8
C39 C40 H40A 119.8
C46 C41 C42 118.4(4)
C46 C41 C6 121.1(4)
C42 C41 C6 120.5(4)
C41 C42 C43 120.4(5)
C41 C42 H42A 119.8
C43 C42 H42A 119.8
C44 C43 C42 120.2(5)
C44 C43 H43A 119.9
C42 C43 H43A 119.9
C45 C44 C43 119.8(5)
C45 C44 H44A 120.1
C43 C44 H44A 120.1
C44 C45 C46 120.3(5)
C44 C45 H45A 119.8
C46 C45 H45A 119.8
C41 C46 C45 120.9(5)
C41 C46 H46A 119.6
C45 C46 H46A 119.6
C48 C47 C52 117.0(4)
C48 C47 C7 121.4(4)
C52 C47 C7 121.6(4)
C49 C48 C47 121.9(5)
C49 C48 H48A 119.0
C47 C48 H48A 119.0
C50 C49 C48 119.6(6)
C50 C49 H49A 120.2
C48 C49 H49A 120.2
C51 C50 C49 119.8(6)
C51 C50 H50A 120.1
C49 C50 H50A 120.1
C50 C51 C52 120.2(6)
C50 C51 H51A 119.9
C52 C51 H51A 119.9
C51 C52 C47 121.4(5)
C51 C52 H52A 119.3
C47 C52 H52A 119.3
C58 C53 C54 120.6(5)
C58 C53 C8 120.0(5)
C54 C53 C8 119.4(5)
C55 C54 C53 119.2(6)
C55 C54 H54A 120.4
C53 C54 H54A 120.4
C54 C55 C56 120.9(7)
C54 C55 H55A 119.6
C56 C55 H55A 119.6
C57 C56 C55 119.4(8)
C57 C56 H56A 120.3
C55 C56 H56A 120.3
C56 C57 C58 121.2(8)
C56 C57 H57A 119.4
C58 C57 H57A 119.4
C53 C58 C57 118.5(7)
C53 C58 H58A 120.8
C57 C58 H58A 120.8
C60 C59 C64 119.5(6)
C60 C59 C10 121.8(6)
C64 C59 C10 118.6(6)
C59 C60 C61 121.1(7)
C59 C60 H60A 119.5
C61 C60 H60A 119.5
C62 C61 C60 119.7(9)
C62 C61 H61A 120.2
C60 C61 H61A 120.2
C61 C62 C63 120.4(8)
C61 C62 H62A 119.8
C63 C62 H62A 119.8
C62 C63 C64 121.6(8)
C62 C63 H63A 119.2
C64 C63 H63A 119.2
C63 C64 C59 117.7(8)
C63 C64 H64 121.2
C59 C64 H64 121.2
C66 C65 C70 118.9(5)
C66 C65 C9 118.2(5)
C70 C65 C9 122.8(5)
C67 C66 C65 119.6(6)
C67 C66 H66A 120.2
C65 C66 H66A 120.2
C66 C67 C68 121.9(6)
C66 C67 H67A 119.0
C68 C67 H67A 119.0
C69 C68 C67 119.7(5)
C69 C68 H68A 120.1
C67 C68 H68A 120.1
C68 C69 C70 120.0(6)
C68 C69 H69A 120.0
C70 C69 H69A 120.0
C69 C70 C65 119.7(5)
C69 C70 H70A 120.1
C65 C70 H70A 120.1

loop_
_geom_bond_atom_site_label_1
_geom_bond_atom_site_label_2
_geom_bond_distance
C1 O1 1.213(5)
C1 C11 1.483(6)
C1 C2 1.515(6)
C2 C3 1.346(6)
C2 C17 1.489(5)
C3 C4 1.497(5)
C3 C23 1.502(6)
C4 C5 1.353(6)
C4 C29 1.495(6)
C5 C6 1.495(5)
C5 C35 1.503(6)
C6 C7 1.339(6)
C6 C41 1.498(6)
C7 C47 1.483(6)
C7 C8 1.539(6)
C8 C9 1.310(6)
C8 C53 1.519(7)
C9 C10 1.497(7)
C9 C65 1.503(7)
C10 O2 1.238(6)
C10 C59 1.442(7)
C11 C16 1.371(6)
C11 C12 1.391(6)
C12 C13 1.371(8)
C12 H12A 0.9300
C13 C14 1.359(8)
C13 H13A 0.9300
C14 C15 1.363(7)
C14 H14A 0.9300
C15 C16 1.388(7)
C15 H15A 0.9300
C16 H16A 0.9300
C17 C18 1.390(6)
C17 C22 1.391(6)
C18 C19 1.366(7)
C18 H18A 0.9300
C19 C20 1.357(8)
C19 H19A 0.9300
C20 C21 1.379(8)
C20 H20A 0.9300
C21 C22 1.377(7)
C21 H21A 0.9300
C22 H22A 0.9300
C23 C28 1.369(7)
C23 C24 1.382(7)
C24 C25 1.372(8)
C24 H24A 0.9300
C25 C26 1.344(10)
C25 H25A 0.9300
C26 C27 1.339(9)
C26 H26A 0.9300
C27 C28 1.406(8)
C27 H27A 0.9300
C28 H28A 0.9300
C29 C34 1.374(6)
C29 C30 1.381(6)
C30 C31 1.381(7)
C30 H30A 0.9300
C31 C32 1.356(9)
C31 H31A 0.9300
C32 C33 1.351(9)
C32 H32A 0.9300
C33 C34 1.389(7)
C33 H33A 0.9300
C34 H34A 0.9300
C35 C36 1.368(6)
C35 C40 1.378(6)
C36 C37 1.376(7)
C36 H36A 0.9300
C37 C38 1.367(9)
C37 H37A 0.9300
C38 C39 1.374(9)
C38 H38A 0.9300
C39 C40 1.383(7)
C39 H39A 0.9300
C40 H40A 0.9300
C41 C46 1.371(6)
C41 C42 1.384(6)
C42 C43 1.384(6)
C42 H42A 0.9300
C43 C44 1.366(8)
C43 H43A 0.9300
C44 C45 1.363(8)
C44 H44A 0.9300
C45 C46 1.380(7)
C45 H45A 0.9300
C46 H46A 0.9300
C47 C48 1.377(6)
C47 C52 1.387(7)
C48 C49 1.373(8)
C48 H48A 0.9300
C49 C50 1.370(9)
C49 H49A 0.9300
C50 C51 1.365(9)
C50 H50A 0.9300
C51 C52 1.370(7)
C51 H51A 0.9300
C52 H52A 0.9300
C53 C58 1.335(8)
C53 C54 1.427(8)
C54 C55 1.337(9)
C54 H54A 0.9300
C55 C56 1.433(12)
C55 H55A 0.9300
C56 C57 1.296(11)
C56 H56A 0.9300
C57 C58 1.461(9)
C57 H57A 0.9300
C58 H58A 0.9300
C59 C60 1.346(8)
C59 C64 1.431(8)
C60 C61 1.418(9)
C60 H60A 0.9300
C61 C62 1.342(12)
C61 H61A 0.9300
C62 C63 1.374(12)
C62 H62A 0.9300
C63 C64 1.390(11)
C63 H63A 0.9300
C64 H64 0.9300
C65 C66 1.374(7)
C65 C70 1.400(7)
C66 C67 1.351(7)
C66 H66A 0.9300
C67 C68 1.366(8)
C67 H67A 0.9300
C68 C69 1.351(8)
C68 H68A 0.9300
C69 C70 1.382(7)
C69 H69A 0.9300
C70 H70A 0.9300
